data_2216423
loop_
_publ_author_name
'Li, Hai-lin'
'Wang, Hai-bo'
'Yin, Jun'
'Kang, Si-shun'
'Zeng, Hai-su'

_publ_section_title
;
 2-[3-(4-Bromophenyl)-1,2,4-oxadiazol-5-yl]phenol
;
_journal_coeditor_code DN2275
_journal_issue 12
_journal_name_full 'Acta Crystallographica Section E'
_journal_page_first o4697
_journal_page_last o4697
_journal_paper_doi 10.1107/S1600536807057418
_journal_volume 63
_journal_year 2007
_chemical_formula_iupac 'C14 H9 Br N2 O2'
_chemical_formula_moiety 'C14 H9 Br N2 O2'
_chemical_formula_sum 'C14 H9 Br N2 O2'
_chemical_formula_weight 317.14
_chemical_melting_point 431
_chemical_name_systematic
;
2-[3-(4-Bromophenyl)-1,2,4-oxadiazol-5-yl]phenol
;
_space_group_IT_number 4
_symmetry_cell_setting monoclinic
_symmetry_space_group_name_Hall 'P 2yb'
_symmetry_space_group_name_H-M 'P 1 21 1'
_atom_sites_solution_hydrogens geom
_atom_sites_solution_primary direct
_atom_sites_solution_secondary difmap
_audit_creation_method SHELXL-97
_cell_angle_alpha 90.00
_cell_angle_beta 98.65(3)
_cell_angle_gamma 90.00
_cell_formula_units_Z 2
_cell_length_a 6.3950(13)
_cell_length_b 5.0790(10)
_cell_length_c 19.625(4)
_cell_measurement_reflns_used 25
_cell_measurement_temperature 293(2)
_cell_measurement_theta_max 13
_cell_measurement_theta_min 9
_cell_volume 630.2(2)
_computing_cell_refinement 'CAD-4 Software (Enraf--Nonius, 1989)'
_computing_data_collection 'CAD-4 Software (Enraf--Nonius, 1989)'
_computing_data_reduction 'XCAD4 (Harms & Wocadlo, 1995)'
_computing_molecular_graphics 'ORTEPIII (Burnett & Johnson, 1996); ORTEP-3 for Windows (Farrugia, 1997)'
_computing_publication_material 'SHELXL97 (Sheldrick, 1997)'
_computing_structure_refinement 'SHELXL97 (Sheldrick, 1997)'
_computing_structure_solution 'SHELXS97 (Sheldrick, 1997)'
_diffrn_ambient_temperature 293(2)
_diffrn_measured_fraction_theta_full 0.998
_diffrn_measured_fraction_theta_max 0.998
_diffrn_measurement_device_type 'Enraf--Nonius CAD-4'
_diffrn_measurement_method \w/2\q
_diffrn_radiation_monochromator graphite
_diffrn_radiation_source 'fine-focus sealed tube'
_diffrn_radiation_type MoK\a
_diffrn_radiation_wavelength 0.71073
_diffrn_reflns_av_R_equivalents 0.0332
_diffrn_reflns_av_sigmaI/netI 0.0691
_diffrn_reflns_limit_h_max 7
_diffrn_reflns_limit_h_min -7
_diffrn_reflns_limit_k_max 6
_diffrn_reflns_limit_k_min 0
_diffrn_reflns_limit_l_max 24
_diffrn_reflns_limit_l_min 0
_diffrn_reflns_number 1507
_diffrn_reflns_theta_full 26.00
_diffrn_reflns_theta_max 26.00
_diffrn_reflns_theta_min 1.05
_diffrn_standards_decay_% 0
_diffrn_standards_interval_count 200
_diffrn_standards_interval_time 120
_diffrn_standards_number 3
_exptl_absorpt_coefficient_mu 3.260
_exptl_absorpt_correction_T_max 0.7364
_exptl_absorpt_correction_T_min 0.3555
_exptl_absorpt_correction_type psi-scan
_exptl_absorpt_process_details '(North <i>et al.</i>,  1968)'
_exptl_crystal_colour colorless
_exptl_crystal_density_diffrn 1.671
_exptl_crystal_density_method 'not measured'
_exptl_crystal_description Block
_exptl_crystal_F_000 316
_exptl_crystal_size_max 0.40
_exptl_crystal_size_mid 0.10
_exptl_crystal_size_min 0.10
_refine_diff_density_max 0.318
_refine_diff_density_min -0.357
_refine_ls_abs_structure_details 'Flack parameter (Flack, 1983), no Friedel pairs'
_refine_ls_abs_structure_Flack 0.08(3)
_refine_ls_extinction_method none
_refine_ls_goodness_of_fit_ref 0.943
_refine_ls_hydrogen_treatment constr
_refine_ls_matrix_type full
_refine_ls_number_parameters 173
_refine_ls_number_reflns 1381
_refine_ls_number_restraints 1
_refine_ls_restrained_S_all 0.943
_refine_ls_R_factor_all 0.0850
_refine_ls_R_factor_gt 0.0473
_refine_ls_shift/su_max 0.000
_refine_ls_shift/su_mean 0.000
_refine_ls_structure_factor_coef Fsqd
_refine_ls_weighting_details 'calc w=1/[\s^2^(Fo^2^)+(0.0576P)^2^+0.0000P] where P=(Fo^2^+2Fc^2^)/3'
_refine_ls_weighting_scheme calc
_refine_ls_wR_factor_gt 0.0980
_refine_ls_wR_factor_ref 0.1138
_reflns_number_gt 881
_reflns_number_total 1381
_reflns_threshold_expression I>2\s(I)
_cod_data_source_file dn2275.cif
_cod_data_source_block I
_cod_depositor_comments
;
The following automatic conversions were performed:
'_symmetry_cell_setting' value 'Monoclinic' changed to 'monoclinic'
according to '/home/saulius/struct/CIF-dictionaries/cif_core.dic'
dictionary named 'cif_core.dic' version 2.4.1 from 2010-06-29.

Automatic conversion script
Id: cif_fix_enum 1527 2010-12-29 10:47:43Z saulius 

The following automatic conversions were performed:

'_symmetry_cell_setting' value 'Monoclinic' changed to 'monoclinic'
according to /home/saulius/struct/CIF-dictionaries/cif_core.dic
dictionary named 'cif_core.dic' version 2.4.1 from 2010-06-29.

Automatic conversion script
Id: cif_fix_values 1715 2011-07-08 13:25:40Z adriana 
;
_cod_original_sg_symbol_H-M 'P 21'
_cod_database_code 2216423
_cod_database_fobs_code 2216423

loop_
_symmetry_equiv_pos_as_xyz
'x, y, z'
'-x, y+1/2, -z'

loop_
_atom_site_type_symbol
_atom_site_label
_atom_site_fract_x
_atom_site_fract_y
_atom_site_fract_z
_atom_site_U_iso_or_equiv
_atom_site_adp_type
_atom_site_calc_flag
_atom_site_refinement_flags
_atom_site_occupancy
Br Br1 0.90540(15) 1.0994(3) 0.05102(5) 0.0686(4) Uani d . 1
N N1 0.3401(11) 0.2222(17) 0.2187(4) 0.066(2) Uani d . 1
N N2 0.6748(9) 0.134(2) 0.2756(3) 0.0451(19) Uani d . 1
O O1 0.3297(9) 0.0163(13) 0.2682(3) 0.063(2) Uani d . 1
O O2 0.9421(10) -0.1051(16) 0.3737(4) 0.079(2) Uani d . 1
H H2 0.9028 -0.0021 0.3421 0.118 Uiso calc R 1
C C1 0.7898(13) 0.8640(18) 0.1054(4) 0.050(2) Uani d . 1
C C2 0.9179(14) 0.750(2) 0.1593(4) 0.063(3) Uani d . 1
H H2A 1.0587 0.8009 0.1702 0.075 Uiso calc R 1
C C3 0.8340(12) 0.554(2) 0.1981(4) 0.051(3) Uani d . 1
H H3 0.9214 0.4755 0.2347 0.061 Uiso calc R 1
C C4 0.6330(13) 0.4778(19) 0.1838(4) 0.050(2) Uani d . 1
C C5 0.4992(12) 0.600(4) 0.1278(4) 0.067(2) Uani d . 1
H H5 0.3560 0.5602 0.1175 0.080 Uiso calc R 1
C C6 0.5969(14) 0.787(2) 0.0884(4) 0.066(3) Uani d . 1
H H6 0.5182 0.8557 0.0487 0.079 Uiso calc R 1
C C7 0.5431(15) 0.2755(19) 0.2250(4) 0.056(2) Uani d . 1
C C8 0.5339(14) -0.021(2) 0.2972(4) 0.056(2) Uani d . 1
C C9 0.5753(15) -0.2226(19) 0.3509(4) 0.055(2) Uani d . 1
C C10 0.7744(13) -0.2542(19) 0.3866(5) 0.058(2) Uani d . 1
C C11 0.8120(15) -0.445(2) 0.4368(5) 0.068(3) Uani d . 1
H H11 0.9477 -0.4610 0.4613 0.082 Uiso calc R 1
C C12 0.6581(18) -0.610(3) 0.4521(5) 0.080(3) Uani d . 1
H H12 0.6902 -0.7389 0.4857 0.095 Uiso calc R 1
C C13 0.442(2) -0.585(2) 0.4156(5) 0.075(3) Uani d . 1
H H13 0.3330 -0.6938 0.4248 0.089 Uiso calc R 1
C C14 0.4125(12) -0.391(3) 0.3672(4) 0.058(2) Uani d . 1
H H14 0.2769 -0.3672 0.3433 0.070 Uiso calc R 1

loop_
_atom_site_aniso_label
_atom_site_aniso_U_11
_atom_site_aniso_U_22
_atom_site_aniso_U_33
_atom_site_aniso_U_12
_atom_site_aniso_U_13
_atom_site_aniso_U_23
Br1 0.0825(6) 0.0546(5) 0.0718(5) -0.0017(9) 0.0210(4) -0.0010(9)
N1 0.042(4) 0.068(6) 0.085(6) -0.011(4) -0.005(4) 0.010(5)
N2 0.042(3) 0.037(5) 0.054(4) 0.011(5) 0.001(3) -0.002(5)
O1 0.041(3) 0.072(6) 0.074(4) -0.012(3) -0.003(3) 0.006(4)
O2 0.070(4) 0.073(5) 0.087(5) -0.002(4) -0.010(4) 0.015(4)
C1 0.042(4) 0.051(6) 0.054(5) 0.011(5) 0.000(4) -0.012(5)
C2 0.052(5) 0.064(7) 0.071(6) -0.008(5) 0.006(5) -0.015(6)
C3 0.045(5) 0.051(10) 0.053(5) 0.009(5) -0.002(4) -0.007(5)
C4 0.042(5) 0.047(5) 0.060(5) 0.005(4) 0.002(4) -0.005(5)
C5 0.049(4) 0.069(6) 0.081(6) -0.002(9) 0.009(4) 0.014(10)
C6 0.060(6) 0.080(8) 0.053(5) -0.004(6) -0.009(5) 0.015(6)
C7 0.076(7) 0.040(5) 0.049(5) 0.009(5) 0.006(5) -0.008(5)
C8 0.060(6) 0.058(6) 0.051(5) -0.003(5) 0.009(5) -0.018(5)
C9 0.072(6) 0.038(5) 0.060(5) 0.002(5) 0.028(5) -0.009(5)
C10 0.044(5) 0.045(6) 0.083(6) 0.020(5) 0.005(5) -0.003(6)
C11 0.061(6) 0.062(10) 0.077(6) 0.022(6) -0.002(5) 0.001(6)
C12 0.120(10) 0.058(7) 0.066(7) 0.032(7) 0.030(7) 0.000(6)
C13 0.113(9) 0.047(6) 0.073(7) 0.006(7) 0.042(7) -0.002(6)
C14 0.053(5) 0.062(6) 0.060(5) 0.034(8) 0.010(4) 0.005(9)

loop_
_atom_type_symbol
_atom_type_description
_atom_type_scat_dispersion_real
_atom_type_scat_dispersion_imag
_atom_type_scat_source
C C 0.0033 0.0016 'International Tables Vol C Tables 4.2.6.8 and 6.1.1.4'
H H 0.0000 0.0000 'International Tables Vol C Tables 4.2.6.8 and 6.1.1.4'
N N 0.0061 0.0033 'International Tables Vol C Tables 4.2.6.8 and 6.1.1.4'
O O 0.0106 0.0060 'International Tables Vol C Tables 4.2.6.8 and 6.1.1.4'
Br Br -0.2901 2.4595 'International Tables Vol C Tables 4.2.6.8 and 6.1.1.4'

loop_
_geom_angle_atom_site_label_1
_geom_angle_atom_site_label_2
_geom_angle_atom_site_label_3
_geom_angle
C7 N1 O1 103.4(7)
C8 N2 C7 99.7(7)
C8 O1 N1 104.3(7)
C10 O2 H2 109.5
C6 C1 C2 120.7(10)
C6 C1 Br1 120.1(7)
C2 C1 Br1 118.8(7)
C1 C2 C3 119.1(8)
C1 C2 H2A 120.5
C3 C2 H2A 120.5
C4 C3 C2 121.7(9)
C4 C3 H3 119.1
C2 C3 H3 119.1
C3 C4 C5 118.9(9)
C3 C4 C7 122.0(8)
C5 C4 C7 119.1(8)
C6 C5 C4 116.4(8)
C6 C5 H5 121.8
C4 C5 H5 121.8
C1 C6 C5 122.9(8)
C1 C6 H6 118.6
C5 C6 H6 118.6
N1 C7 N2 116.2(9)
N1 C7 C4 123.5(9)
N2 C7 C4 120.2(8)
N2 C8 O1 116.3(9)
N2 C8 C9 126.3(9)
O1 C8 C9 117.3(9)
C10 C9 C14 118.1(9)
C10 C9 C8 120.3(9)
C14 C9 C8 121.5(9)
C9 C10 O2 122.4(9)
C9 C10 C11 119.9(10)
O2 C10 C11 117.7(9)
C12 C11 C10 122.5(10)
C12 C11 H11 118.8
C10 C11 H11 118.8
C11 C12 C13 119.9(10)
C11 C12 H12 120.0
C13 C12 H12 120.0
C14 C13 C12 115.3(11)
C14 C13 H13 122.3
C12 C13 H13 122.3
C13 C14 C9 124.2(9)
C13 C14 H14 117.9
C9 C14 H14 117.9

loop_
_geom_bond_atom_site_label_1
_geom_bond_atom_site_label_2
_geom_bond_distance
Br1 C1 1.831(9)
N1 C7 1.313(11)
N1 O1 1.435(9)
N2 C8 1.314(12)
N2 C7 1.401(12)
O1 C8 1.357(10)
O2 C10 1.367(10)
O2 H2 0.8200
C1 C6 1.290(11)
C1 C2 1.366(12)
C2 C3 1.408(13)
C2 H2A 0.9300
C3 C4 1.331(11)
C3 H3 0.9300
C4 C5 1.431(13)
C4 C7 1.477(13)
C5 C6 1.425(16)
C5 H5 0.9300
C6 H6 0.9300
C8 C9 1.463(13)
C9 C10 1.367(12)
C9 C14 1.421(15)
C10 C11 1.377(14)
C11 C12 1.361(15)
C11 H11 0.9300
C12 C13 1.462(15)
C12 H12 0.9300
C13 C14 1.362(16)
C13 H13 0.9300
C14 H14 0.9300

loop_
_geom_hbond_atom_site_label_D
_geom_hbond_atom_site_label_H
_geom_hbond_atom_site_label_A
_geom_hbond_distance_DH
_geom_hbond_distance_HA
_geom_hbond_distance_DA
_geom_hbond_angle_DHA
O2 H2 N2 0.82 1.93 2.666(10) 148.4

loop_
_cod_related_entry_id
_cod_related_entry_database
_cod_related_entry_code
1 ChemSpider 21120440
